data_7023786
loop_
_publ_author_name
'Fr\"omel, Silke'
'Kehr, Gerald'
'Fr\"ohlich, Roland'
'Daniliuc, Constantin G.'
'Erker, Gerhard'

_publ_section_title
;
 Reactions of dimethylzirconocene complexes with a vicinal frustrated P/B
 Lewis pair.
;
_journal_issue 40
_journal_name_full 'Dalton transactions (Cambridge, England : 2003)'
_journal_page_first 14531
_journal_page_last 14536
_journal_paper_doi 10.1039/c3dt52128a
_journal_volume 42
_journal_year 2013
_chemical_formula_sum 'C61 H70 B F10 P Zr'
_chemical_formula_weight 1126.17
_chemical_name_systematic
; 
 ? 
;
_space_group_IT_number 61
_symmetry_cell_setting orthorhombic
_symmetry_space_group_name_Hall '-P 2ac 2ab'
_symmetry_space_group_name_H-M 'P b c a'
_atom_sites_solution_hydrogens geom
_atom_sites_solution_primary direct
_atom_sites_solution_secondary difmap
_audit_creation_method SHELXL-97
_cell_angle_alpha 90.00
_cell_angle_beta 90.00
_cell_angle_gamma 90.00
_cell_formula_units_Z 8
_cell_length_a 17.5025(3)
_cell_length_b 23.0203(7)
_cell_length_c 28.2476(8)
_cell_measurement_reflns_used 9982
_cell_measurement_temperature 223(2)
_cell_measurement_theta_max 68.25
_cell_measurement_theta_min 0.88
_cell_volume 11381.3(5)
_computing_cell_refinement 'Collect (Nonius B.V., 1998)'
_computing_data_collection 'Collect (Nonius B.V., 1998)'
_computing_data_reduction 'Denzo-SMN (Otwinowski & Minor, 1997)'
_computing_molecular_graphics 'XP (BrukerAXS, 2000)'
_computing_publication_material 'SHELXL-97 (Sheldrick, 1997)'
_computing_structure_refinement 'SHELXL-97 (Sheldrick, 1997)'
_computing_structure_solution 'SHELXS-97 (Sheldrick, 1990)'
_diffrn_ambient_temperature 223(2)
_diffrn_measured_fraction_theta_full 0.972
_diffrn_measured_fraction_theta_max 0.972
_diffrn_measurement_device_type 'Nonius KappaCCD APEXII'
_diffrn_measurement_method '\w and \f scans'
_diffrn_radiation_monochromator graphite
_diffrn_radiation_source 'fine-focus sealed tube'
_diffrn_radiation_type CuK\a
_diffrn_radiation_wavelength 1.54178
_diffrn_reflns_av_R_equivalents 0.078
_diffrn_reflns_av_sigmaI/netI 0.0566
_diffrn_reflns_limit_h_max 20
_diffrn_reflns_limit_h_min 0
_diffrn_reflns_limit_k_max 26
_diffrn_reflns_limit_k_min 0
_diffrn_reflns_limit_l_max 33
_diffrn_reflns_limit_l_min 0
_diffrn_reflns_number 41458
_diffrn_reflns_theta_full 67.01
_diffrn_reflns_theta_max 67.01
_diffrn_reflns_theta_min 4.46
_exptl_absorpt_coefficient_mu 2.441
_exptl_absorpt_correction_T_max 0.9304
_exptl_absorpt_correction_T_min 0.5088
_exptl_absorpt_correction_type multi-scan
_exptl_absorpt_process_details 'Denzo (Otwinowski, Borek, Majewsk & Minor, 2003)'
_exptl_crystal_colour yellow
_exptl_crystal_density_diffrn 1.314
_exptl_crystal_density_method 'not measured'
_exptl_crystal_description needle
_exptl_crystal_F_000 4688
_exptl_crystal_size_max 0.32
_exptl_crystal_size_mid 0.06
_exptl_crystal_size_min 0.03
_refine_diff_density_max 0.328
_refine_diff_density_min -0.365
_refine_diff_density_rms 0.060
_refine_ls_extinction_method none
_refine_ls_goodness_of_fit_ref 1.012
_refine_ls_hydrogen_treatment mixed
_refine_ls_matrix_type full
_refine_ls_number_parameters 696
_refine_ls_number_reflns 9865
_refine_ls_number_restraints 42
_refine_ls_restrained_S_all 1.027
_refine_ls_R_factor_all 0.0951
_refine_ls_R_factor_gt 0.0536
_refine_ls_shift/su_max 0.001
_refine_ls_shift/su_mean 0.000
_refine_ls_structure_factor_coef Fsqd
_refine_ls_weighting_details 'calc w=1/[\s^2^(Fo^2^)+(0.0420P)^2^+14.3666P] where P=(Fo^2^+2Fc^2^)/3'
_refine_ls_weighting_scheme calc
_refine_ls_wR_factor_gt 0.1069
_refine_ls_wR_factor_ref 0.1252
_reflns_number_gt 6508
_reflns_number_total 9865
_reflns_threshold_expression >2sigma(I)
_cod_data_source_file c3dt52128a.txt
_cod_data_source_block erk6888
_cod_original_sg_symbol_H-M Pbca
_cod_database_code 7023786

loop_
_symmetry_equiv_pos_as_xyz
'x, y, z'
'-x+1/2, -y, z+1/2'
'-x, y+1/2, -z+1/2'
'x+1/2, -y+1/2, -z'
'-x, -y, -z'
'x-1/2, y, -z-1/2'
'x, -y-1/2, z-1/2'
'-x-1/2, y-1/2, z'

loop_
_atom_site_label
_atom_site_type_symbol
_atom_site_fract_x
_atom_site_fract_y
_atom_site_fract_z
_atom_site_U_iso_or_equiv
_atom_site_adp_type
_atom_site_occupancy
_atom_site_symmetry_multiplicity
_atom_site_calc_flag
_atom_site_refinement_flags
Zr1 Zr 0.29430(2) 0.132248(14) 0.346961(12) 0.03981(11) Uani 1 1 d .
P1 P 0.13451(7) 0.15522(5) 0.09478(4) 0.0486(3) Uani 1 1 d .
B1 B 0.2842(3) 0.0891(2) 0.20169(16) 0.0452(12) Uani 1 1 d .
C11 C 0.4008(2) 0.14170(18) 0.40678(15) 0.0484(11) Uani 1 1 d .
C12 C 0.4338(2) 0.11030(18) 0.36865(16) 0.0467(11) Uani 1 1 d .
C13 C 0.4358(2) 0.14716(18) 0.32892(16) 0.0477(11) Uani 1 1 d .
C14 C 0.4044(2) 0.20136(18) 0.34190(16) 0.0494(11) Uani 1 1 d .
C15 C 0.3850(2) 0.19880(17) 0.39053(16) 0.0488(11) Uani 1 1 d .
C16 C 0.1971(2) 0.1664(2) 0.40766(15) 0.0509(11) Uani 1 1 d .
C17 C 0.1711(2) 0.11167(19) 0.39175(16) 0.0496(11) Uani 1 1 d .
C18 C 0.1499(2) 0.11685(17) 0.34370(15) 0.0450(10) Uani 1 1 d .
C19 C 0.1633(2) 0.17486(18) 0.32942(15) 0.0441(10) Uani 1 1 d .
C20 C 0.1924(2) 0.20560(18) 0.36880(16) 0.0490(11) Uani 1 1 d .
C21 C 0.3965(3) 0.1194(2) 0.45673(16) 0.0680(14) Uani 1 1 d .
H21A H 0.3626 0.0861 0.4579 0.102 Uiso 1 1 calc R
H21B H 0.3771 0.1497 0.4773 0.102 Uiso 1 1 calc R
H21C H 0.4471 0.1079 0.4672 0.102 Uiso 1 1 calc R
C22 C 0.4728(3) 0.05255(19) 0.37221(19) 0.0654(14) Uani 1 1 d .
H22A H 0.5255 0.0582 0.3819 0.098 Uiso 1 1 calc R
H22B H 0.4715 0.0334 0.3416 0.098 Uiso 1 1 calc R
H22C H 0.4467 0.0287 0.3954 0.098 Uiso 1 1 calc R
C23 C 0.4774(3) 0.1344(2) 0.28359(17) 0.0675(14) Uani 1 1 d .
H23A H 0.4605 0.1611 0.2592 0.101 Uiso 1 1 calc R
H23B H 0.4667 0.0948 0.2738 0.101 Uiso 1 1 calc R
H23C H 0.5319 0.1390 0.2885 0.101 Uiso 1 1 calc R
C24 C 0.4002(3) 0.2554(2) 0.31133(19) 0.0700(15) Uani 1 1 d .
H24A H 0.4413 0.2816 0.3199 0.105 Uiso 1 1 calc R
H24B H 0.3515 0.2745 0.3163 0.105 Uiso 1 1 calc R
H24C H 0.4051 0.2445 0.2783 0.105 Uiso 1 1 calc R
C25 C 0.3686(3) 0.2507(2) 0.42142(19) 0.0710(15) Uani 1 1 d .
H25A H 0.4120 0.2769 0.4207 0.107 Uiso 1 1 calc R
H25B H 0.3597 0.2379 0.4537 0.107 Uiso 1 1 calc R
H25C H 0.3236 0.2707 0.4097 0.107 Uiso 1 1 calc R
C26 C 0.2069(3) 0.1817(2) 0.45912(16) 0.0740(15) Uani 1 1 d .
H26A H 0.1595 0.1745 0.4759 0.111 Uiso 1 1 calc R
H26B H 0.2205 0.2224 0.4619 0.111 Uiso 1 1 calc R
H26C H 0.2472 0.1580 0.4727 0.111 Uiso 1 1 calc R
C27 C 0.1578(3) 0.0597(2) 0.42305(18) 0.0711(15) Uani 1 1 d .
H27A H 0.2033 0.0522 0.4416 0.107 Uiso 1 1 calc R
H27B H 0.1464 0.0261 0.4036 0.107 Uiso 1 1 calc R
H27C H 0.1151 0.0674 0.4441 0.107 Uiso 1 1 calc R
C28 C 0.1107(3) 0.07086(19) 0.31443(16) 0.0607(13) Uani 1 1 d .
H28A H 0.0558 0.0762 0.3162 0.091 Uiso 1 1 calc R
H28B H 0.1240 0.0327 0.3265 0.091 Uiso 1 1 calc R
H28C H 0.1272 0.0741 0.2817 0.091 Uiso 1 1 calc R
C29 C 0.1421(3) 0.2026(2) 0.28315(16) 0.0584(12) Uani 1 1 d .
H29A H 0.0927 0.2214 0.2862 0.088 Uiso 1 1 calc R
H29B H 0.1395 0.1731 0.2587 0.088 Uiso 1 1 calc R
H29C H 0.1804 0.2313 0.2747 0.088 Uiso 1 1 calc R
C30 C 0.1979(3) 0.2711(2) 0.36983(19) 0.0708(14) Uani 1 1 d .
H30A H 0.2409 0.2835 0.3506 0.106 Uiso 1 1 calc R
H30B H 0.2053 0.2840 0.4022 0.106 Uiso 1 1 calc R
H30C H 0.1512 0.2877 0.3573 0.106 Uiso 1 1 calc R
C2 C 0.2118(2) 0.11993(18) 0.17591(14) 0.0486(11) Uani 1 1 d .
H2A H 0.1657 0.1111 0.1942 0.058 Uiso 1 1 calc R
H2B H 0.2193 0.1621 0.1770 0.058 Uiso 1 1 calc R
C1 C 0.1980(3) 0.10200(19) 0.12417(14) 0.0504(11) Uani 1 1 d .
H1A H 0.1745 0.0634 0.1232 0.061 Uiso 1 1 calc R
H1B H 0.2468 0.1001 0.1073 0.061 Uiso 1 1 calc R
C3 C 0.2983(3) 0.03413(16) 0.35552(16) 0.0519(11) Uani 1 1 d .
H3A H 0.3399 0.0185 0.3367 0.078 Uiso 1 1 calc R
H3B H 0.2504 0.0175 0.3449 0.078 Uiso 1 1 calc R
H3C H 0.3064 0.0245 0.3886 0.078 Uiso 1 1 calc R
C4 C 0.2921(3) 0.1138(2) 0.25758(15) 0.0459(10) Uani 1 1 d .
H4A H 0.341(2) 0.0988(16) 0.2705(14) 0.047(12) Uiso 1 1 d .
H4B H 0.247(2) 0.1006(14) 0.2725(12) 0.029(10) Uiso 1 1 d .
H4C H 0.291(2) 0.1570(19) 0.2598(14) 0.059(13) Uiso 1 1 d .
C31 C 0.1205(2) 0.13793(18) 0.03129(15) 0.0483(10) Uani 1 1 d .
C32 C 0.1372(3) 0.08549(19) 0.00736(17) 0.0611(13) Uani 1 1 d .
C33 C 0.1154(3) 0.0787(2) -0.03974(17) 0.0667(14) Uani 1 1 d .
H33 H 0.1268 0.0433 -0.0549 0.080 Uiso 1 1 calc R
C34 C 0.0779(3) 0.1210(2) -0.06541(17) 0.0600(13) Uani 1 1 d .
C35 C 0.0604(3) 0.1721(2) -0.04135(16) 0.0557(12) Uani 1 1 d .
H35 H 0.0339 0.2015 -0.0576 0.067 Uiso 1 1 calc R
C36 C 0.0803(2) 0.18134(18) 0.00545(15) 0.0493(11) Uani 1 1 d .
C37 C 0.1771(4) 0.0344(2) 0.03006(19) 0.091(2) Uani 1 1 d .
H37A H 0.1860 0.0046 0.0064 0.136 Uiso 1 1 calc R
H37B H 0.1453 0.0187 0.0552 0.136 Uiso 1 1 calc R
H37C H 0.2256 0.0470 0.0432 0.136 Uiso 1 1 calc R
C38 C 0.0559(3) 0.1117(2) -0.11652(18) 0.0828(17) Uani 1 1 d .
H38A H 0.0381 0.1480 -0.1300 0.124 Uiso 1 1 calc R
H38B H 0.0155 0.0829 -0.1183 0.124 Uiso 1 1 calc R
H38C H 0.1000 0.0981 -0.1341 0.124 Uiso 1 1 calc R
C39 C 0.0548(3) 0.23758(19) 0.02821(16) 0.0580(12) Uani 1 1 d .
H39A H 0.0210 0.2582 0.0068 0.087 Uiso 1 1 calc R
H39B H 0.0991 0.2615 0.0350 0.087 Uiso 1 1 calc R
H39C H 0.0280 0.2291 0.0575 0.087 Uiso 1 1 calc R
C41 C 0.1980(3) 0.21963(18) 0.09361(14) 0.0489(11) Uani 1 1 d .
C42 C 0.2646(3) 0.22477(19) 0.06588(15) 0.0515(11) Uani 1 1 d .
C43 C 0.3080(3) 0.2755(2) 0.06815(16) 0.0634(13) Uani 1 1 d .
H43 H 0.3532 0.2778 0.0502 0.076 Uiso 1 1 calc R
C44 C 0.2873(4) 0.3222(2) 0.09549(18) 0.0761(16) Uani 1 1 d .
C45 C 0.2223(3) 0.3172(2) 0.12266(17) 0.0704(15) Uani 1 1 d .
H45 H 0.2076 0.3486 0.1418 0.085 Uiso 1 1 calc R
C46 C 0.1774(3) 0.2670(2) 0.12269(15) 0.0568(12) Uani 1 1 d .
C47 C 0.2923(3) 0.1776(2) 0.03294(16) 0.0611(12) Uani 1 1 d .
H47A H 0.2953 0.1411 0.0500 0.092 Uiso 1 1 calc R
H47B H 0.3425 0.1877 0.0210 0.092 Uiso 1 1 calc R
H47C H 0.2569 0.1737 0.0067 0.092 Uiso 1 1 calc R
C48 C 0.3341(4) 0.3773(3) 0.0959(2) 0.119(3) Uani 1 1 d .
H48A H 0.3673 0.3774 0.1233 0.179 Uiso 1 1 calc R
H48B H 0.3002 0.4106 0.0972 0.179 Uiso 1 1 calc R
H48C H 0.3647 0.3793 0.0673 0.179 Uiso 1 1 calc R
C49 C 0.1078(3) 0.2663(2) 0.15436(17) 0.0697(14) Uani 1 1 d .
H49A H 0.1065 0.3016 0.1731 0.104 Uiso 1 1 calc R
H49B H 0.1101 0.2329 0.1752 0.104 Uiso 1 1 calc R
H49C H 0.0620 0.2641 0.1351 0.104 Uiso 1 1 calc R
C51 C 0.2777(3) 0.01789(19) 0.21074(14) 0.0520(12) Uani 1 1 d .
F52 F 0.14350(18) 0.01000(13) 0.19731(10) 0.0794(9) Uani 1 1 d .
C52 C 0.2109(3) -0.0143(2) 0.21019(16) 0.0613(13) Uani 1 1 d .
F53 F 0.1382(2) -0.10001(14) 0.22171(12) 0.1154(13) Uani 1 1 d .
C53 C 0.2065(4) -0.0727(2) 0.22316(19) 0.0795(17) Uani 1 1 d .
F54 F 0.2661(3) -0.15703(13) 0.25072(13) 0.1346(16) Uani 1 1 d .
C54 C 0.2703(5) -0.1007(2) 0.2378(2) 0.091(2) Uani 1 1 d .
F55 F 0.4022(3) -0.09932(14) 0.25322(13) 0.1222(14) Uani 1 1 d .
C55 C 0.3383(4) -0.0717(2) 0.23920(19) 0.0826(18) Uani 1 1 d .
F56 F 0.40934(18) 0.01179(13) 0.22860(10) 0.0788(9) Uani 1 1 d .
C56 C 0.3397(3) -0.0140(2) 0.22579(16) 0.0639(14) Uani 1 1 d .
C61 C 0.3584(2) 0.10755(18) 0.16862(15) 0.0468(11) Uani 1 1 d .
F62 F 0.36240(16) 0.01848(11) 0.12629(9) 0.0669(7) Uani 1 1 d .
C62 C 0.3881(3) 0.0734(2) 0.13265(16) 0.0526(11) Uani 1 1 d .
F63 F 0.46377(17) 0.05646(14) 0.06436(10) 0.0900(10) Uani 1 1 d .
C63 C 0.4408(3) 0.0921(2) 0.09946(17) 0.0627(13) Uani 1 1 d .
C64 C 0.4679(3) 0.1475(3) 0.10197(17) 0.0640(14) Uani 1 1 d .
F64 F 0.51761(16) 0.16749(15) 0.06902(11) 0.0926(10) Uani 1 1 d .
F65 F 0.46765(18) 0.23866(13) 0.13940(11) 0.0881(10) Uani 1 1 d .
C65 C 0.4417(3) 0.1839(2) 0.13642(18) 0.0617(13) Uani 1 1 d .
F66 F 0.36265(17) 0.20336(11) 0.20002(10) 0.0738(8) Uani 1 1 d .
C66 C 0.3878(3) 0.1633(2) 0.16838(16) 0.0563(12) Uani 1 1 d .
C71 C 0.5233(4) -0.0909(2) 0.0824(2) 0.0840(17) Uani 1 1 d U
C72 C 0.5170(5) -0.0875(2) 0.1310(3) 0.100(2) Uani 1 1 d U
H72 H 0.4689 -0.0843 0.1455 0.121 Uiso 1 1 calc R
C73 C 0.5806(6) -0.0890(3) 0.1570(3) 0.121(3) Uani 1 1 d U
H73 H 0.5763 -0.0871 0.1901 0.145 Uiso 1 1 calc R
C74 C 0.6507(6) -0.0931(3) 0.1375(4) 0.118(3) Uani 1 1 d U
H74 H 0.6939 -0.0946 0.1573 0.142 Uiso 1 1 calc R
C75 C 0.6602(5) -0.0951(3) 0.0880(4) 0.125(3) Uani 1 1 d U
H75 H 0.7090 -0.0969 0.0741 0.151 Uiso 1 1 calc R
C76 C 0.5929(5) -0.0944(3) 0.0603(3) 0.100(2) Uani 1 1 d U
H76 H 0.5959 -0.0962 0.0271 0.120 Uiso 1 1 calc R
C77 C 0.4509(4) -0.0902(3) 0.0531(3) 0.128(3) Uani 1 1 d U
H77A H 0.4070 -0.0880 0.0740 0.192 Uiso 1 1 calc R
H77B H 0.4480 -0.1255 0.0344 0.192 Uiso 1 1 calc R
H77C H 0.4514 -0.0568 0.0322 0.192 Uiso 1 1 calc R

loop_
_atom_site_aniso_label
_atom_site_aniso_U_11
_atom_site_aniso_U_22
_atom_site_aniso_U_33
_atom_site_aniso_U_23
_atom_site_aniso_U_13
_atom_site_aniso_U_12
Zr1 0.0429(2) 0.04004(18) 0.03651(18) -0.00222(15) 0.00162(18) -0.00113(17)
P1 0.0542(7) 0.0483(6) 0.0434(6) 0.0028(5) 0.0012(6) 0.0012(5)
B1 0.061(3) 0.043(3) 0.032(2) 0.0004(19) 0.004(2) -0.002(2)
C11 0.047(3) 0.054(3) 0.044(2) -0.003(2) -0.006(2) -0.006(2)
C12 0.036(2) 0.047(2) 0.057(3) 0.003(2) -0.002(2) -0.001(2)
C13 0.039(2) 0.055(3) 0.049(3) -0.004(2) 0.003(2) -0.005(2)
C14 0.046(3) 0.045(2) 0.057(3) 0.004(2) -0.004(2) -0.010(2)
C15 0.043(2) 0.043(2) 0.061(3) -0.013(2) -0.007(2) -0.003(2)
C16 0.045(3) 0.067(3) 0.040(2) -0.013(2) 0.005(2) 0.002(2)
C17 0.045(3) 0.058(3) 0.046(3) 0.003(2) 0.010(2) 0.001(2)
C18 0.040(2) 0.051(2) 0.045(3) -0.0061(19) 0.008(2) -0.0051(19)
C19 0.038(2) 0.052(2) 0.043(2) -0.007(2) -0.003(2) 0.004(2)
C20 0.043(3) 0.050(2) 0.054(3) -0.009(2) 0.003(2) 0.004(2)
C21 0.065(3) 0.088(4) 0.052(3) 0.006(3) -0.008(3) -0.002(3)
C22 0.052(3) 0.051(3) 0.093(4) 0.006(3) -0.008(3) 0.002(2)
C23 0.051(3) 0.087(4) 0.065(3) -0.003(3) 0.012(3) -0.005(3)
C24 0.072(3) 0.053(3) 0.085(4) 0.009(3) -0.008(3) -0.007(3)
C25 0.070(3) 0.065(3) 0.078(4) -0.023(3) -0.014(3) 0.003(3)
C26 0.066(3) 0.109(4) 0.046(3) -0.020(3) 0.001(3) 0.006(3)
C27 0.072(3) 0.080(4) 0.061(3) 0.016(3) 0.019(3) -0.003(3)
C28 0.060(3) 0.060(3) 0.061(3) -0.007(2) -0.001(3) -0.009(2)
C29 0.060(3) 0.061(3) 0.054(3) 0.000(2) -0.003(2) 0.008(2)
C30 0.074(3) 0.057(3) 0.081(4) -0.019(3) -0.006(3) 0.006(3)
C2 0.057(3) 0.051(3) 0.038(2) -0.0010(18) 0.007(2) 0.000(2)
C1 0.057(3) 0.054(2) 0.040(2) -0.001(2) 0.004(2) -0.001(2)
C3 0.055(3) 0.037(2) 0.063(3) 0.0052(19) -0.002(2) 0.000(2)
C4 0.044(3) 0.054(3) 0.040(2) -0.0004(19) 0.007(2) 0.000(2)
C31 0.051(3) 0.048(2) 0.046(2) 0.003(2) 0.000(2) -0.004(2)
C32 0.080(4) 0.051(3) 0.052(3) -0.003(2) -0.017(3) 0.000(3)
C33 0.091(4) 0.053(3) 0.057(3) -0.009(2) -0.016(3) 0.001(3)
C34 0.071(3) 0.063(3) 0.046(3) -0.001(2) -0.010(2) -0.007(3)
C35 0.056(3) 0.060(3) 0.052(3) 0.009(2) -0.006(2) -0.004(2)
C36 0.049(3) 0.053(3) 0.045(3) 0.003(2) 0.004(2) -0.001(2)
C37 0.145(5) 0.058(3) 0.069(4) -0.019(3) -0.033(4) 0.037(3)
C38 0.111(5) 0.074(4) 0.063(3) 0.002(3) -0.030(3) -0.014(3)
C39 0.061(3) 0.063(3) 0.051(3) 0.011(2) 0.003(2) 0.014(2)
C41 0.056(3) 0.051(2) 0.039(2) 0.0058(19) -0.004(2) 0.007(2)
C42 0.056(3) 0.061(3) 0.037(2) 0.008(2) -0.002(2) 0.001(2)
C43 0.064(3) 0.084(4) 0.042(3) 0.011(2) -0.002(2) -0.021(3)
C44 0.112(5) 0.067(3) 0.049(3) 0.002(3) -0.008(3) -0.031(3)
C45 0.104(4) 0.056(3) 0.052(3) -0.005(2) 0.003(3) -0.011(3)
C46 0.075(3) 0.057(3) 0.039(3) 0.001(2) 0.003(2) 0.001(2)
C47 0.059(3) 0.071(3) 0.053(3) 0.004(2) 0.009(3) 0.002(3)
C48 0.167(7) 0.099(5) 0.092(5) -0.013(4) 0.017(5) -0.072(5)
C49 0.085(4) 0.062(3) 0.062(3) -0.011(3) 0.017(3) 0.010(3)
C51 0.071(3) 0.050(2) 0.035(2) -0.0025(19) 0.009(2) 0.002(2)
F52 0.078(2) 0.084(2) 0.077(2) 0.0094(16) 0.0058(17) -0.0242(18)
C52 0.088(4) 0.056(3) 0.040(3) -0.002(2) 0.009(3) -0.010(3)
F53 0.166(4) 0.085(2) 0.095(3) 0.0036(19) 0.026(2) -0.055(3)
C53 0.122(5) 0.060(3) 0.056(3) 0.000(3) 0.020(4) -0.030(4)
F54 0.247(5) 0.0512(17) 0.106(3) 0.0228(18) 0.030(3) -0.001(3)
C54 0.164(7) 0.045(3) 0.062(4) 0.012(3) 0.010(4) 0.004(4)
F55 0.178(4) 0.079(2) 0.109(3) 0.020(2) -0.011(3) 0.056(3)
C55 0.140(6) 0.055(3) 0.053(3) 0.008(3) -0.003(4) 0.024(4)
F56 0.084(2) 0.0746(19) 0.078(2) 0.0045(16) -0.0089(17) 0.0214(17)
C56 0.091(4) 0.057(3) 0.044(3) -0.003(2) 0.002(3) 0.009(3)
C61 0.047(3) 0.051(2) 0.043(3) 0.006(2) -0.002(2) 0.004(2)
F62 0.0817(19) 0.0628(17) 0.0563(17) -0.0067(13) 0.0142(15) 0.0040(15)
C62 0.054(3) 0.059(3) 0.046(3) 0.004(2) 0.001(2) 0.008(2)
F63 0.091(2) 0.115(3) 0.0638(19) -0.0017(18) 0.0344(18) 0.021(2)
C63 0.057(3) 0.083(4) 0.048(3) 0.011(3) 0.011(3) 0.011(3)
C64 0.043(3) 0.098(4) 0.051(3) 0.024(3) 0.007(2) 0.003(3)
F64 0.069(2) 0.128(3) 0.080(2) 0.043(2) 0.0226(17) -0.0009(19)
F65 0.096(2) 0.082(2) 0.086(2) 0.0254(17) -0.0028(18) -0.0309(18)
C65 0.058(3) 0.066(3) 0.060(3) 0.022(3) -0.002(3) -0.009(3)
F66 0.106(2) 0.0540(16) 0.0613(17) 0.0003(13) 0.0115(17) -0.0103(16)
C66 0.065(3) 0.059(3) 0.045(3) 0.008(2) 0.002(2) 0.004(3)
C71 0.120(5) 0.054(3) 0.078(4) -0.008(3) -0.015(4) -0.004(3)
C72 0.140(6) 0.067(4) 0.095(5) -0.004(3) -0.008(4) -0.008(4)
C73 0.182(7) 0.066(4) 0.115(6) 0.007(4) -0.031(6) -0.014(5)
C74 0.142(6) 0.055(3) 0.158(7) 0.003(4) -0.057(6) -0.006(4)
C75 0.133(6) 0.065(4) 0.178(7) -0.002(5) 0.005(6) 0.000(4)
C76 0.130(5) 0.068(4) 0.102(5) -0.015(3) 0.009(5) -0.001(4)
C77 0.152(6) 0.106(5) 0.125(6) -0.018(4) -0.017(5) -0.002(5)

loop_
_atom_type_symbol
_atom_type_description
_atom_type_scat_dispersion_real
_atom_type_scat_dispersion_imag
_atom_type_scat_source
C C 0.0181 0.0091 'International Tables Vol C Tables 4.2.6.8 and 6.1.1.4'
H H 0.0000 0.0000 'International Tables Vol C Tables 4.2.6.8 and 6.1.1.4'
B B 0.0090 0.0039 'International Tables Vol C Tables 4.2.6.8 and 6.1.1.4'
F F 0.0727 0.0534 'International Tables Vol C Tables 4.2.6.8 and 6.1.1.4'
P P 0.2955 0.4335 'International Tables Vol C Tables 4.2.6.8 and 6.1.1.4'
Zr Zr -0.1862 2.2449 'International Tables Vol C Tables 4.2.6.8 and 6.1.1.4'

loop_
_geom_angle_atom_site_label_1
_geom_angle_atom_site_label_2
_geom_angle_atom_site_label_3
_geom_angle
C3 Zr1 C14 127.88(15)
C3 Zr1 C11 89.51(15)
C14 Zr1 C11 54.23(14)
C3 Zr1 C15 122.10(15)
C14 Zr1 C15 32.70(13)
C11 Zr1 C15 32.64(13)
C3 Zr1 C20 131.19(15)
C14 Zr1 C20 97.59(14)
C11 Zr1 C20 107.41(14)
C15 Zr1 C20 85.39(14)
C3 Zr1 C16 104.84(15)
C14 Zr1 C16 110.96(15)
C11 Zr1 C16 90.91(14)
C15 Zr1 C16 84.53(14)
C20 Zr1 C16 32.61(14)
C3 Zr1 C19 115.60(15)
C14 Zr1 C19 115.97(14)
C11 Zr1 C19 139.70(13)
C15 Zr1 C19 115.33(13)
C20 Zr1 C19 32.34(13)
C16 Zr1 C19 53.71(14)
C3 Zr1 C17 77.78(15)
C14 Zr1 C17 143.05(15)
C11 Zr1 C17 107.98(14)
C15 Zr1 C17 113.79(15)
C20 Zr1 C17 53.57(14)
C16 Zr1 C17 32.25(13)
C19 Zr1 C17 53.44(14)
C3 Zr1 C13 97.17(15)
C14 Zr1 C13 32.43(13)
C11 Zr1 C13 53.55(14)
C15 Zr1 C13 53.54(14)
C20 Zr1 C13 129.98(14)
C16 Zr1 C13 138.02(14)
C19 Zr1 C13 141.67(14)
C17 Zr1 C13 161.24(14)
C3 Zr1 C18 84.06(14)
C14 Zr1 C18 148.00(14)
C11 Zr1 C18 140.03(14)
C15 Zr1 C18 136.36(13)
C20 Zr1 C18 53.44(13)
C16 Zr1 C18 53.44(13)
C19 Zr1 C18 32.22(13)
C17 Zr1 C18 32.15(13)
C13 Zr1 C18 166.41(14)
C3 Zr1 C4 86.57(15)
C14 Zr1 C4 93.50(16)
C11 Zr1 C4 133.28(16)
C15 Zr1 C4 126.20(16)
C20 Zr1 C4 109.89(15)
C16 Zr1 C4 134.97(16)
C19 Zr1 C4 81.85(15)
C17 Zr1 C4 116.50(16)
C13 Zr1 C4 80.81(16)
C18 Zr1 C4 85.77(15)
C3 Zr1 C12 75.49(14)
C14 Zr1 C12 53.61(13)
C11 Zr1 C12 32.38(13)
C15 Zr1 C12 53.52(13)
C20 Zr1 C12 137.98(14)
C16 Zr1 C12 122.47(14)
C19 Zr1 C12 168.52(13)
C17 Zr1 C12 130.60(14)
C13 Zr1 C12 31.91(13)
C18 Zr1 C12 157.28(14)
C4 Zr1 C12 102.54(16)
C3 Zr1 H4B 78.5(8)
C14 Zr1 H4B 114.3(9)
C11 Zr1 H4B 151.1(9)
C15 Zr1 H4B 146.7(9)
C20 Zr1 H4B 100.1(8)
C16 Zr1 H4B 117.4(9)
C19 Zr1 H4B 68.4(9)
C17 Zr1 H4B 95.1(9)
C13 Zr1 H4B 101.6(9)
C18 Zr1 H4B 65.3(9)
C4 Zr1 H4B 21.6(9)
C12 Zr1 H4B 118.8(9)
C1 P1 C41 100.3(2)
C1 P1 C31 111.82(19)
C41 P1 C31 103.54(19)
C2 B1 C61 104.3(3)
C2 B1 C51 116.5(4)
C61 B1 C51 113.1(4)
C2 B1 C4 109.7(4)
C61 B1 C4 112.2(4)
C51 B1 C4 101.2(3)
C15 C11 C12 107.7(4)
C15 C11 C21 127.6(4)
C12 C11 C21 123.9(4)
C15 C11 Zr1 73.7(2)
C12 C11 Zr1 75.5(2)
C21 C11 Zr1 124.2(3)
C13 C12 C11 107.9(4)
C13 C12 C22 125.3(4)
C11 C12 C22 125.9(4)
C13 C12 Zr1 73.4(2)
C11 C12 Zr1 72.2(2)
C22 C12 Zr1 128.6(3)
C12 C13 C14 108.4(4)
C12 C13 C23 125.0(4)
C14 C13 C23 125.7(4)
C12 C13 Zr1 74.7(2)
C14 C13 Zr1 71.9(2)
C23 C13 Zr1 127.9(3)
C13 C14 C15 107.9(4)
C13 C14 C24 126.6(4)
C15 C14 C24 125.1(4)
C13 C14 Zr1 75.7(2)
C15 C14 Zr1 74.6(2)
C24 C14 Zr1 121.1(3)
C14 C15 C11 107.8(4)
C14 C15 C25 125.0(4)
C11 C15 C25 125.7(4)
C14 C15 Zr1 72.7(2)
C11 C15 Zr1 73.6(2)
C25 C15 Zr1 130.0(3)
C17 C16 C20 107.5(4)
C17 C16 C26 123.6(4)
C20 C16 C26 127.0(4)
C17 C16 Zr1 74.1(2)
C20 C16 Zr1 73.4(2)
C26 C16 Zr1 130.4(3)
C18 C17 C16 108.4(4)
C18 C17 C27 126.2(4)
C16 C17 C27 124.8(4)
C18 C17 Zr1 74.2(2)
C16 C17 Zr1 73.7(2)
C27 C17 Zr1 124.8(3)
C17 C18 C19 108.1(4)
C17 C18 C28 125.9(4)
C19 C18 C28 125.5(4)
C17 C18 Zr1 73.6(2)
C19 C18 Zr1 73.5(2)
C28 C18 Zr1 124.6(3)
C20 C19 C18 107.9(4)
C20 C19 C29 124.1(4)
C18 C19 C29 127.5(4)
C20 C19 Zr1 73.4(2)
C18 C19 Zr1 74.3(2)
C29 C19 Zr1 123.8(3)
C19 C20 C16 108.1(4)
C19 C20 C30 122.5(4)
C16 C20 C30 127.9(4)
C19 C20 Zr1 74.3(2)
C16 C20 Zr1 74.0(2)
C30 C20 Zr1 128.7(3)
C11 C21 H21A 109.5
C11 C21 H21B 109.5
H21A C21 H21B 109.5
C11 C21 H21C 109.5
H21A C21 H21C 109.5
H21B C21 H21C 109.5
C12 C22 H22A 109.5
C12 C22 H22B 109.5
H22A C22 H22B 109.5
C12 C22 H22C 109.5
H22A C22 H22C 109.5
H22B C22 H22C 109.5
C13 C23 H23A 109.5
C13 C23 H23B 109.5
H23A C23 H23B 109.5
C13 C23 H23C 109.5
H23A C23 H23C 109.5
H23B C23 H23C 109.5
C14 C24 H24A 109.5
C14 C24 H24B 109.5
H24A C24 H24B 109.5
C14 C24 H24C 109.5
H24A C24 H24C 109.5
H24B C24 H24C 109.5
C15 C25 H25A 109.5
C15 C25 H25B 109.5
H25A C25 H25B 109.5
C15 C25 H25C 109.5
H25A C25 H25C 109.5
H25B C25 H25C 109.5
C16 C26 H26A 109.5
C16 C26 H26B 109.5
H26A C26 H26B 109.5
C16 C26 H26C 109.5
H26A C26 H26C 109.5
H26B C26 H26C 109.5
C17 C27 H27A 109.5
C17 C27 H27B 109.5
H27A C27 H27B 109.5
C17 C27 H27C 109.5
H27A C27 H27C 109.5
H27B C27 H27C 109.5
C18 C28 H28A 109.5
C18 C28 H28B 109.5
H28A C28 H28B 109.5
C18 C28 H28C 109.5
H28A C28 H28C 109.5
H28B C28 H28C 109.5
C19 C29 H29A 109.5
C19 C29 H29B 109.5
H29A C29 H29B 109.5
C19 C29 H29C 109.5
H29A C29 H29C 109.5
H29B C29 H29C 109.5
C20 C30 H30A 109.5
C20 C30 H30B 109.5
H30A C30 H30B 109.5
C20 C30 H30C 109.5
H30A C30 H30C 109.5
H30B C30 H30C 109.5
C1 C2 B1 115.6(3)
C1 C2 H2A 108.4
B1 C2 H2A 108.4
C1 C2 H2B 108.4
B1 C2 H2B 108.4
H2A C2 H2B 107.4
C2 C1 P1 110.1(3)
C2 C1 H1A 109.6
P1 C1 H1A 109.6
C2 C1 H1B 109.6
P1 C1 H1B 109.6
H1A C1 H1B 108.2
Zr1 C3 H3A 109.5
Zr1 C3 H3B 109.5
H3A C3 H3B 109.5
Zr1 C3 H3C 109.5
H3A C3 H3C 109.5
H3B C3 H3C 109.5
B1 C4 Zr1 169.1(3)
B1 C4 H4A 107(2)
Zr1 C4 H4A 71(2)
B1 C4 H4B 104(2)
Zr1 C4 H4B 68(2)
H4A C4 H4B 116(3)
B1 C4 H4C 113(2)
Zr1 C4 H4C 77(2)
H4A C4 H4C 110(3)
H4B C4 H4C 106(3)
C32 C31 C36 117.2(4)
C32 C31 P1 128.2(3)
C36 C31 P1 114.3(3)
C33 C32 C31 119.7(4)
C33 C32 C37 116.4(4)
C31 C32 C37 123.9(4)
C34 C33 C32 123.5(4)
C34 C33 H33 118.3
C32 C33 H33 118.3
C33 C34 C35 116.4(4)
C33 C34 C38 121.5(5)
C35 C34 C38 122.1(4)
C36 C35 C34 122.8(4)
C36 C35 H35 118.6
C34 C35 H35 118.6
C35 C36 C31 120.4(4)
C35 C36 C39 117.6(4)
C31 C36 C39 121.9(4)
C32 C37 H37A 109.5
C32 C37 H37B 109.5
H37A C37 H37B 109.5
C32 C37 H37C 109.5
H37A C37 H37C 109.5
H37B C37 H37C 109.5
C34 C38 H38A 109.5
C34 C38 H38B 109.5
H38A C38 H38B 109.5
C34 C38 H38C 109.5
H38A C38 H38C 109.5
H38B C38 H38C 109.5
C36 C39 H39A 109.5
C36 C39 H39B 109.5
H39A C39 H39B 109.5
C36 C39 H39C 109.5
H39A C39 H39C 109.5
H39B C39 H39C 109.5
C42 C41 C46 118.0(4)
C42 C41 P1 124.9(3)
C46 C41 P1 117.0(3)
C43 C42 C41 119.7(4)
C43 C42 C47 117.1(4)
C41 C42 C47 123.2(4)
C44 C43 C42 122.5(5)
C44 C43 H43 118.7
C42 C43 H43 118.7
C43 C44 C45 117.8(5)
C43 C44 C48 121.3(6)
C45 C44 C48 120.9(5)
C44 C45 C46 122.3(5)
C44 C45 H45 118.9
C46 C45 H45 118.9
C45 C46 C41 119.6(4)
C45 C46 C49 117.6(4)
C41 C46 C49 122.8(4)
C42 C47 H47A 109.5
C42 C47 H47B 109.5
H47A C47 H47B 109.5
C42 C47 H47C 109.5
H47A C47 H47C 109.5
H47B C47 H47C 109.5
C44 C48 H48A 109.5
C44 C48 H48B 109.5
H48A C48 H48B 109.5
C44 C48 H48C 109.5
H48A C48 H48C 109.5
H48B C48 H48C 109.5
C46 C49 H49A 109.5
C46 C49 H49B 109.5
H49A C49 H49B 109.5
C46 C49 H49C 109.5
H49A C49 H49C 109.5
H49B C49 H49C 109.5
C56 C51 C52 112.6(4)
C56 C51 B1 121.2(4)
C52 C51 B1 125.7(4)
F52 C52 C51 121.2(4)
F52 C52 C53 114.8(5)
C51 C52 C53 124.0(6)
F53 C53 C54 121.2(6)
F53 C53 C52 119.3(6)
C54 C53 C52 119.5(6)
F54 C54 C53 119.7(7)
F54 C54 C55 120.6(7)
C53 C54 C55 119.7(5)
F55 C55 C54 120.2(5)
F55 C55 C56 121.3(7)
C54 C55 C56 118.5(6)
F56 C56 C51 119.5(4)
F56 C56 C55 114.8(5)
C51 C56 C55 125.7(6)
C66 C61 C62 112.5(4)
C66 C61 B1 122.2(4)
C62 C61 B1 124.3(4)
F62 C62 C63 115.0(4)
F62 C62 C61 120.1(4)
C63 C62 C61 124.8(5)
F63 C63 C64 120.3(4)
F63 C63 C62 120.5(5)
C64 C63 C62 119.2(5)
F64 C64 C63 120.4(5)
F64 C64 C65 119.8(5)
C63 C64 C65 119.6(5)
F65 C65 C64 120.5(5)
F65 C65 C66 120.6(5)
C64 C65 C66 118.9(5)
F66 C66 C61 120.4(4)
F66 C66 C65 114.7(4)
C61 C66 C65 124.9(5)
C76 C71 C72 121.8(7)
C76 C71 C77 119.8(6)
C72 C71 C77 118.4(7)
C73 C72 C71 118.7(8)
C73 C72 H72 120.6
C71 C72 H72 120.6
C72 C73 C74 122.4(9)
C72 C73 H73 118.8
C74 C73 H73 118.8
C73 C74 C75 121.0(9)
C73 C74 H74 119.5
C75 C74 H74 119.5
C74 C75 C76 116.8(8)
C74 C75 H75 121.6
C76 C75 H75 121.6
C71 C76 C75 119.3(7)
C71 C76 H76 120.3
C75 C76 H76 120.3
C71 C77 H77A 109.5
C71 C77 H77B 109.5
H77A C77 H77B 109.5
C71 C77 H77C 109.5
H77A C77 H77C 109.5
H77B C77 H77C 109.5

loop_
_geom_bond_atom_site_label_1
_geom_bond_atom_site_label_2
_geom_bond_distance
Zr1 C3 2.273(4)
Zr1 C14 2.503(4)
Zr1 C11 2.525(4)
Zr1 C15 2.526(4)
Zr1 C20 2.532(4)
Zr1 C16 2.540(4)
Zr1 C19 2.543(4)
Zr1 C17 2.545(4)
Zr1 C13 2.551(4)
Zr1 C18 2.553(4)
Zr1 C4 2.561(4)
Zr1 C12 2.567(4)
Zr1 H4B 2.37(3)
P1 C1 1.850(4)
P1 C41 1.853(4)
P1 C31 1.854(4)
B1 C2 1.624(6)
B1 C61 1.655(6)
B1 C51 1.664(6)
B1 C4 1.683(6)
C11 C15 1.419(6)
C11 C12 1.420(6)
C11 C21 1.503(6)
C12 C13 1.407(6)
C12 C22 1.498(6)
C13 C14 1.412(6)
C13 C23 1.502(6)
C14 C15 1.416(6)
C14 C24 1.515(6)
C15 C25 1.507(6)
C16 C17 1.412(6)
C16 C20 1.424(6)
C16 C26 1.506(6)
C17 C18 1.412(6)
C17 C27 1.506(6)
C18 C19 1.414(6)
C18 C28 1.508(6)
C19 C20 1.414(6)
C19 C29 1.501(6)
C20 C30 1.510(6)
C21 H21A 0.9700
C21 H21B 0.9700
C21 H21C 0.9700
C22 H22A 0.9700
C22 H22B 0.9700
C22 H22C 0.9700
C23 H23A 0.9700
C23 H23B 0.9700
C23 H23C 0.9700
C24 H24A 0.9700
C24 H24B 0.9700
C24 H24C 0.9700
C25 H25A 0.9700
C25 H25B 0.9700
C25 H25C 0.9700
C26 H26A 0.9700
C26 H26B 0.9700
C26 H26C 0.9700
C27 H27A 0.9700
C27 H27B 0.9700
C27 H27C 0.9700
C28 H28A 0.9700
C28 H28B 0.9700
C28 H28C 0.9700
C29 H29A 0.9700
C29 H29B 0.9700
C29 H29C 0.9700
C30 H30A 0.9700
C30 H30B 0.9700
C30 H30C 0.9700
C2 C1 1.538(5)
C2 H2A 0.9800
C2 H2B 0.9800
C1 H1A 0.9800
C1 H1B 0.9800
C3 H3A 0.9700
C3 H3B 0.9700
C3 H3C 0.9700
C4 H4A 0.99(4)
C4 H4B 0.94(4)
C4 H4C 1.00(4)
C31 C32 1.414(6)
C31 C36 1.423(6)
C32 C33 1.393(6)
C32 C37 1.512(6)
C33 C34 1.381(6)
C33 H33 0.9400
C34 C35 1.391(6)
C34 C38 1.510(6)
C35 C36 1.384(6)
C35 H35 0.9400
C36 C39 1.513(6)
C37 H37A 0.9700
C37 H37B 0.9700
C37 H37C 0.9700
C38 H38A 0.9700
C38 H38B 0.9700
C38 H38C 0.9700
C39 H39A 0.9700
C39 H39B 0.9700
C39 H39C 0.9700
C41 C42 1.409(6)
C41 C46 1.413(6)
C42 C43 1.396(6)
C42 C47 1.510(6)
C43 C44 1.371(7)
C43 H43 0.9400
C44 C45 1.378(7)
C44 C48 1.509(7)
C45 C46 1.396(6)
C45 H45 0.9400
C46 C49 1.511(6)
C47 H47A 0.9700
C47 H47B 0.9700
C47 H47C 0.9700
C48 H48A 0.9700
C48 H48B 0.9700
C48 H48C 0.9700
C49 H49A 0.9700
C49 H49B 0.9700
C49 H49C 0.9700
C51 C56 1.377(6)
C51 C52 1.383(6)
F52 C52 1.355(6)
C52 C53 1.396(7)
F53 C53 1.352(6)
C53 C54 1.354(8)
F54 C54 1.349(6)
C54 C55 1.365(9)
F55 C55 1.345(7)
C55 C56 1.383(7)
F56 C56 1.358(6)
C61 C66 1.384(6)
C61 C62 1.386(6)
F62 C62 1.355(5)
C62 C63 1.384(6)
F63 C63 1.349(5)
C63 C64 1.361(7)
C64 F64 1.355(5)
C64 C65 1.363(7)
F65 C65 1.344(5)
C65 C66 1.388(6)
F66 C66 1.357(5)
C71 C76 1.371(8)
C71 C72 1.379(8)
C71 C77 1.512(8)
C72 C73 1.334(9)
C72 H72 0.9400
C73 C74 1.349(10)
C73 H73 0.9400
C74 C75 1.409(10)
C74 H74 0.9400
C75 C76 1.414(10)
C75 H75 0.9400
C76 H76 0.9400
C77 H77A 0.9700
C77 H77B 0.9700
C77 H77C 0.9700

loop_
_geom_torsion_atom_site_label_1
_geom_torsion_atom_site_label_2
_geom_torsion_atom_site_label_3
_geom_torsion_atom_site_label_4
_geom_torsion
C3 Zr1 C11 C15 176.8(3)
C14 Zr1 C11 C15 37.1(2)
C20 Zr1 C11 C15 -49.8(3)
C16 Zr1 C11 C15 -78.4(3)
C19 Zr1 C11 C15 -52.1(3)
C17 Zr1 C11 C15 -106.2(3)
C13 Zr1 C11 C15 77.5(3)
C18 Zr1 C11 C15 -103.1(3)
C4 Zr1 C11 C15 92.0(3)
C12 Zr1 C11 C15 113.8(4)
C3 Zr1 C11 C12 63.0(3)
C14 Zr1 C11 C12 -76.8(3)
C15 Zr1 C11 C12 -113.8(4)
C20 Zr1 C11 C12 -163.6(2)
C16 Zr1 C11 C12 167.8(3)
C19 Zr1 C11 C12 -165.9(2)
C17 Zr1 C11 C12 140.0(2)
C13 Zr1 C11 C12 -36.3(2)
C18 Zr1 C11 C12 143.1(2)
C4 Zr1 C11 C12 -21.9(3)
C3 Zr1 C11 C21 -58.4(4)
C14 Zr1 C11 C21 161.9(4)
C15 Zr1 C11 C21 124.8(5)
C20 Zr1 C11 C21 75.0(4)
C16 Zr1 C11 C21 46.4(4)
C19 Zr1 C11 C21 72.7(4)
C17 Zr1 C11 C21 18.6(4)
C13 Zr1 C11 C21 -157.7(4)
C18 Zr1 C11 C21 21.7(5)
C4 Zr1 C11 C21 -143.2(3)
C12 Zr1 C11 C21 -121.4(5)
C15 C11 C12 C13 -2.1(5)
C21 C11 C12 C13 -173.1(4)
Zr1 C11 C12 C13 65.2(3)
C15 C11 C12 C22 167.5(4)
C21 C11 C12 C22 -3.5(7)
Zr1 C11 C12 C22 -125.2(4)
C15 C11 C12 Zr1 -67.3(3)
C21 C11 C12 Zr1 121.7(4)
C3 Zr1 C12 C13 131.3(3)
C14 Zr1 C12 C13 -36.9(2)
C11 Zr1 C12 C13 -115.7(4)
C15 Zr1 C12 C13 -77.8(3)
C20 Zr1 C12 C13 -91.9(3)
C16 Zr1 C12 C13 -130.2(3)
C19 Zr1 C12 C13 -63.2(8)
C17 Zr1 C12 C13 -169.4(2)
C18 Zr1 C12 C13 157.8(3)
C4 Zr1 C12 C13 48.2(3)
C3 Zr1 C12 C11 -113.1(3)
C14 Zr1 C12 C11 78.8(3)
C15 Zr1 C12 C11 37.9(2)
C20 Zr1 C12 C11 23.8(3)
C16 Zr1 C12 C11 -14.5(3)
C19 Zr1 C12 C11 52.5(8)
C17 Zr1 C12 C11 -53.7(3)
C13 Zr1 C12 C11 115.7(4)
C18 Zr1 C12 C11 -86.5(4)
C4 Zr1 C12 C11 163.9(2)
C3 Zr1 C12 C22 9.0(4)
C14 Zr1 C12 C22 -159.1(5)
C11 Zr1 C12 C22 122.1(5)
C15 Zr1 C12 C22 159.9(5)
C20 Zr1 C12 C22 145.8(4)
C16 Zr1 C12 C22 107.6(4)
C19 Zr1 C12 C22 174.6(6)
C17 Zr1 C12 C22 68.4(5)
C13 Zr1 C12 C22 -122.2(5)
C18 Zr1 C12 C22 35.6(6)
C4 Zr1 C12 C22 -74.0(4)
C11 C12 C13 C14 0.1(5)
C22 C12 C13 C14 -169.6(4)
Zr1 C12 C13 C14 64.5(3)
C11 C12 C13 C23 169.8(4)
C22 C12 C13 C23 0.1(7)
Zr1 C12 C13 C23 -125.9(4)
C11 C12 C13 Zr1 -64.4(3)
C22 C12 C13 Zr1 126.0(4)
C3 Zr1 C13 C12 -47.2(3)
C14 Zr1 C13 C12 115.8(4)
C11 Zr1 C13 C12 36.9(2)
C15 Zr1 C13 C12 77.8(3)
C20 Zr1 C13 C12 119.2(3)
C16 Zr1 C13 C12 74.5(3)
C19 Zr1 C13 C12 163.4(2)
C17 Zr1 C13 C12 25.8(6)
C18 Zr1 C13 C12 -141.6(5)
C4 Zr1 C13 C12 -132.5(3)
C3 Zr1 C13 C14 -162.9(3)
C11 Zr1 C13 C14 -78.9(3)
C15 Zr1 C13 C14 -38.0(2)
C20 Zr1 C13 C14 3.4(3)
C16 Zr1 C13 C14 -41.2(4)
C19 Zr1 C13 C14 47.6(4)
C17 Zr1 C13 C14 -90.0(5)
C18 Zr1 C13 C14 102.7(6)
C4 Zr1 C13 C14 111.7(3)
C12 Zr1 C13 C14 -115.8(4)
C3 Zr1 C13 C23 75.5(4)
C14 Zr1 C13 C23 -121.5(5)
C11 Zr1 C13 C23 159.6(5)
C15 Zr1 C13 C23 -159.5(5)
C20 Zr1 C13 C23 -118.1(4)
C16 Zr1 C13 C23 -162.8(4)
C19 Zr1 C13 C23 -74.0(5)
C17 Zr1 C13 C23 148.5(4)
C18 Zr1 C13 C23 -18.9(8)
C4 Zr1 C13 C23 -9.8(4)
C12 Zr1 C13 C23 122.7(5)
C12 C13 C14 C15 1.9(5)
C23 C13 C14 C15 -167.7(4)
Zr1 C13 C14 C15 68.2(3)
C12 C13 C14 C24 175.4(4)
C23 C13 C14 C24 5.8(7)
Zr1 C13 C14 C24 -118.3(4)
C12 C13 C14 Zr1 -66.3(3)
C23 C13 C14 Zr1 124.1(4)
C3 Zr1 C14 C13 21.6(3)
C11 Zr1 C14 C13 76.6(3)
C15 Zr1 C14 C13 113.6(4)
C20 Zr1 C14 C13 -177.4(3)
C16 Zr1 C14 C13 151.8(3)
C19 Zr1 C14 C13 -149.4(2)
C17 Zr1 C14 C13 147.7(3)
C18 Zr1 C14 C13 -154.4(3)
C4 Zr1 C14 C13 -66.7(3)
C12 Zr1 C14 C13 36.3(2)
C3 Zr1 C14 C15 -92.0(3)
C11 Zr1 C14 C15 -37.0(2)
C20 Zr1 C14 C15 69.0(3)
C16 Zr1 C14 C15 38.2(3)
C19 Zr1 C14 C15 97.0(3)
C17 Zr1 C14 C15 34.1(4)
C13 Zr1 C14 C15 -113.6(4)
C18 Zr1 C14 C15 92.0(3)
C4 Zr1 C14 C15 179.7(3)
C12 Zr1 C14 C15 -77.3(3)
C3 Zr1 C14 C24 146.0(4)
C11 Zr1 C14 C24 -159.0(4)
C15 Zr1 C14 C24 -122.1(5)
C20 Zr1 C14 C24 -53.0(4)
C16 Zr1 C14 C24 -83.8(4)
C19 Zr1 C14 C24 -25.0(4)
C17 Zr1 C14 C24 -88.0(4)
C13 Zr1 C14 C24 124.3(5)
C18 Zr1 C14 C24 -30.0(5)
C4 Zr1 C14 C24 57.6(4)
C12 Zr1 C14 C24 160.6(4)
C13 C14 C15 C11 -3.2(5)
C24 C14 C15 C11 -176.7(4)
Zr1 C14 C15 C11 65.8(3)
C13 C14 C15 C25 163.9(4)
C24 C14 C15 C25 -9.7(7)
Zr1 C14 C15 C25 -127.2(4)
C13 C14 C15 Zr1 -69.0(3)
C24 C14 C15 Zr1 117.5(4)
C12 C11 C15 C14 3.2(5)
C21 C11 C15 C14 173.8(4)
Zr1 C11 C15 C14 -65.2(3)
C12 C11 C15 C25 -163.7(4)
C21 C11 C15 C25 6.9(7)
Zr1 C11 C15 C25 127.9(4)
C12 C11 C15 Zr1 68.4(3)
C21 C11 C15 Zr1 -121.0(5)
C3 Zr1 C15 C14 111.4(3)
C11 Zr1 C15 C14 115.2(4)
C20 Zr1 C15 C14 -111.8(3)
C16 Zr1 C15 C14 -144.5(3)
C19 Zr1 C15 C14 -99.2(3)
C17 Zr1 C15 C14 -158.4(2)
C13 Zr1 C15 C14 37.7(2)
C18 Zr1 C15 C14 -129.9(3)
C4 Zr1 C15 C14 -0.4(3)
C12 Zr1 C15 C14 77.6(3)
C3 Zr1 C15 C11 -3.8(3)
C14 Zr1 C15 C11 -115.2(4)
C20 Zr1 C15 C11 133.0(3)
C16 Zr1 C15 C11 100.3(3)
C19 Zr1 C15 C11 145.6(2)
C17 Zr1 C15 C11 86.4(3)
C13 Zr1 C15 C11 -77.5(3)
C18 Zr1 C15 C11 114.9(3)
C4 Zr1 C15 C11 -115.6(3)
C12 Zr1 C15 C11 -37.5(2)
C3 Zr1 C15 C25 -127.0(4)
C14 Zr1 C15 C25 121.6(5)
C11 Zr1 C15 C25 -123.2(6)
C20 Zr1 C15 C25 9.8(4)
C16 Zr1 C15 C25 -22.9(4)
C19 Zr1 C15 C25 22.4(5)
C17 Zr1 C15 C25 -36.8(5)
C13 Zr1 C15 C25 159.3(5)
C18 Zr1 C15 C25 -8.3(5)
C4 Zr1 C15 C25 121.2(4)
C12 Zr1 C15 C25 -160.8(5)
C3 Zr1 C16 C17 -33.9(3)
C14 Zr1 C16 C17 -175.3(2)
C11 Zr1 C16 C17 -123.6(3)
C15 Zr1 C16 C17 -155.7(3)
C20 Zr1 C16 C17 114.3(4)
C19 Zr1 C16 C17 77.2(3)
C13 Zr1 C16 C17 -153.1(3)
C18 Zr1 C16 C17 36.9(2)
C4 Zr1 C16 C17 66.3(3)
C12 Zr1 C16 C17 -115.9(3)
C3 Zr1 C16 C20 -148.2(3)
C14 Zr1 C16 C20 70.4(3)
C11 Zr1 C16 C20 122.0(3)
C15 Zr1 C16 C20 90.0(3)
C19 Zr1 C16 C20 -37.1(2)
C17 Zr1 C16 C20 -114.3(4)
C13 Zr1 C16 C20 92.6(3)
C18 Zr1 C16 C20 -77.5(3)
C4 Zr1 C16 C20 -48.0(3)
C12 Zr1 C16 C20 129.7(2)
C3 Zr1 C16 C26 87.0(5)
C14 Zr1 C16 C26 -54.5(5)
C11 Zr1 C16 C26 -2.8(5)
C15 Zr1 C16 C26 -34.8(4)
C20 Zr1 C16 C26 -124.8(6)
C19 Zr1 C16 C26 -162.0(5)
C17 Zr1 C16 C26 120.8(6)
C13 Zr1 C16 C26 -32.2(5)
C18 Zr1 C16 C26 157.7(5)
C4 Zr1 C16 C26 -172.8(4)
C12 Zr1 C16 C26 4.9(5)
C20 C16 C17 C18 -0.4(5)
C26 C16 C17 C18 165.1(4)
Zr1 C16 C17 C18 -66.7(3)
C20 C16 C17 C27 -172.3(4)
C26 C16 C17 C27 -6.8(7)
Zr1 C16 C17 C27 121.4(4)
C20 C16 C17 Zr1 66.3(3)
C26 C16 C17 Zr1 -128.2(4)
C3 Zr1 C17 C18 -98.4(3)
C14 Zr1 C17 C18 122.4(3)
C11 Zr1 C17 C18 176.2(2)
C15 Zr1 C17 C18 141.7(2)
C20 Zr1 C17 C18 77.5(3)
C16 Zr1 C17 C18 115.1(4)
C19 Zr1 C17 C18 36.9(2)
C13 Zr1 C17 C18 -174.5(4)
C4 Zr1 C17 C18 -18.5(3)
C12 Zr1 C17 C18 -156.8(2)
C3 Zr1 C17 C16 146.6(3)
C14 Zr1 C17 C16 7.3(4)
C11 Zr1 C17 C16 61.1(3)
C15 Zr1 C17 C16 26.6(3)
C20 Zr1 C17 C16 -37.6(2)
C19 Zr1 C17 C16 -78.1(3)
C13 Zr1 C17 C16 70.5(5)
C18 Zr1 C17 C16 -115.1(4)
C4 Zr1 C17 C16 -133.6(3)
C12 Zr1 C17 C16 88.1(3)
C3 Zr1 C17 C27 25.1(4)
C14 Zr1 C17 C27 -114.1(4)
C11 Zr1 C17 C27 -60.3(4)
C15 Zr1 C17 C27 -94.8(4)
C20 Zr1 C17 C27 -159.0(5)
C16 Zr1 C17 C27 -121.4(5)
C19 Zr1 C17 C27 160.4(5)
C13 Zr1 C17 C27 -50.9(7)
C18 Zr1 C17 C27 123.5(5)
C4 Zr1 C17 C27 105.0(4)
C12 Zr1 C17 C27 -33.3(5)
C16 C17 C18 C19 0.4(5)
C27 C17 C18 C19 172.2(4)
Zr1 C17 C18 C19 -65.9(3)
C16 C17 C18 C28 -172.5(4)
C27 C17 C18 C28 -0.8(7)
Zr1 C17 C18 C28 121.1(4)
C16 C17 C18 Zr1 66.3(3)
C27 C17 C18 Zr1 -121.9(4)
C3 Zr1 C18 C17 76.4(3)
C14 Zr1 C18 C17 -106.7(3)
C11 Zr1 C18 C17 -5.7(3)
C15 Zr1 C18 C17 -55.2(3)
C20 Zr1 C18 C17 -77.9(3)
C16 Zr1 C18 C17 -37.0(2)
C19 Zr1 C18 C17 -115.2(4)
C13 Zr1 C18 C17 172.4(5)
C4 Zr1 C18 C17 163.4(3)
C12 Zr1 C18 C17 50.7(5)
C3 Zr1 C18 C19 -168.4(3)
C14 Zr1 C18 C19 8.4(4)
C11 Zr1 C18 C19 109.5(3)
C15 Zr1 C18 C19 59.9(3)
C20 Zr1 C18 C19 37.2(2)
C16 Zr1 C18 C19 78.2(3)
C17 Zr1 C18 C19 115.2(4)
C13 Zr1 C18 C19 -72.4(6)
C4 Zr1 C18 C19 -81.4(3)
C12 Zr1 C18 C19 165.8(3)
C3 Zr1 C18 C28 -46.2(4)
C14 Zr1 C18 C28 130.6(4)
C11 Zr1 C18 C28 -128.4(3)
C15 Zr1 C18 C28 -177.9(3)
C20 Zr1 C18 C28 159.4(4)
C16 Zr1 C18 C28 -159.7(4)
C19 Zr1 C18 C28 122.1(5)
C17 Zr1 C18 C28 -122.7(5)
C13 Zr1 C18 C28 49.7(8)
C4 Zr1 C18 C28 40.7(4)
C12 Zr1 C18 C28 -72.0(5)
C17 C18 C19 C20 -0.2(5)
C28 C18 C19 C20 172.7(4)
Zr1 C18 C19 C20 -66.2(3)
C17 C18 C19 C29 -173.2(4)
C28 C18 C19 C29 -0.2(7)
Zr1 C18 C19 C29 120.8(4)
C17 C18 C19 Zr1 66.0(3)
C28 C18 C19 Zr1 -121.0(4)
C3 Zr1 C19 C20 127.5(3)
C14 Zr1 C19 C20 -60.4(3)
C11 Zr1 C19 C20 4.1(4)
C15 Zr1 C19 C20 -24.0(3)
C16 Zr1 C19 C20 37.4(2)
C17 Zr1 C19 C20 77.8(3)
C13 Zr1 C19 C20 -86.5(3)
C18 Zr1 C19 C20 114.7(4)
C4 Zr1 C19 C20 -150.3(3)
C12 Zr1 C19 C20 -37.0(8)
C3 Zr1 C19 C18 12.8(3)
C14 Zr1 C19 C18 -175.0(2)
C11 Zr1 C19 C18 -110.6(3)
C15 Zr1 C19 C18 -138.7(2)
C20 Zr1 C19 C18 -114.7(4)
C16 Zr1 C19 C18 -77.2(3)
C17 Zr1 C19 C18 -36.8(2)
C13 Zr1 C19 C18 158.8(2)
C4 Zr1 C19 C18 95.0(3)
C12 Zr1 C19 C18 -151.6(6)
C3 Zr1 C19 C29 -112.2(3)
C14 Zr1 C19 C29 60.0(4)
C11 Zr1 C19 C29 124.4(3)
C15 Zr1 C19 C29 96.4(3)
C20 Zr1 C19 C29 120.3(5)
C16 Zr1 C19 C29 157.8(4)
C17 Zr1 C19 C29 -161.8(4)
C13 Zr1 C19 C29 33.8(4)
C18 Zr1 C19 C29 -125.0(4)
C4 Zr1 C19 C29 -30.0(3)
C12 Zr1 C19 C29 83.4(8)
C18 C19 C20 C16 0.0(5)
C29 C19 C20 C16 173.2(4)
Zr1 C19 C20 C16 -66.8(3)
C18 C19 C20 C30 -167.0(4)
C29 C19 C20 C30 6.2(7)
Zr1 C19 C20 C30 126.2(4)
C18 C19 C20 Zr1 66.8(3)
C29 C19 C20 Zr1 -120.0(4)
C17 C16 C20 C19 0.3(5)
C26 C16 C20 C19 -164.6(4)
Zr1 C16 C20 C19 67.0(3)
C17 C16 C20 C30 166.4(4)
C26 C16 C20 C30 1.5(8)
Zr1 C16 C20 C30 -126.9(5)
C17 C16 C20 Zr1 -66.8(3)
C26 C16 C20 Zr1 128.4(5)
C3 Zr1 C20 C19 -72.0(3)
C14 Zr1 C20 C19 128.0(3)
C11 Zr1 C20 C19 -177.2(2)
C15 Zr1 C20 C19 158.4(3)
C16 Zr1 C20 C19 -114.6(4)
C17 Zr1 C20 C19 -77.4(3)
C13 Zr1 C20 C19 126.1(3)
C18 Zr1 C20 C19 -37.1(2)
C4 Zr1 C20 C19 31.4(3)
C12 Zr1 C20 C19 169.7(2)
C3 Zr1 C20 C16 42.6(3)
C14 Zr1 C20 C16 -117.5(3)
C11 Zr1 C20 C16 -62.7(3)
C15 Zr1 C20 C16 -87.1(3)
C19 Zr1 C20 C16 114.6(4)
C17 Zr1 C20 C16 37.2(2)
C13 Zr1 C20 C16 -119.3(3)
C18 Zr1 C20 C16 77.5(3)
C4 Zr1 C20 C16 146.0(3)
C12 Zr1 C20 C16 -75.7(3)
C3 Zr1 C20 C30 168.7(4)
C14 Zr1 C20 C30 8.6(4)
C11 Zr1 C20 C30 63.4(4)
C15 Zr1 C20 C30 39.0(4)
C16 Zr1 C20 C30 126.1(5)
C19 Zr1 C20 C30 -119.3(5)
C17 Zr1 C20 C30 163.3(5)
C13 Zr1 C20 C30 6.8(5)
C18 Zr1 C20 C30 -156.4(5)
C4 Zr1 C20 C30 -87.9(4)
C12 Zr1 C20 C30 50.4(5)
C61 B1 C2 C1 59.0(4)
C51 B1 C2 C1 -66.5(5)
C4 B1 C2 C1 179.4(4)
B1 C2 C1 P1 -163.0(3)
C41 P1 C1 C2 67.5(3)
C31 P1 C1 C2 176.7(3)
C2 B1 C4 Zr1 106.3(18)
C61 B1 C4 Zr1 -138.2(17)
C51 B1 C4 Zr1 -17(2)
C3 Zr1 C4 B1 22.7(18)
C14 Zr1 C4 B1 150.5(19)
C11 Zr1 C4 B1 108.8(18)
C15 Zr1 C4 B1 150.7(18)
C20 Zr1 C4 B1 -110.1(18)
C16 Zr1 C4 B1 -84.9(19)
C19 Zr1 C4 B1 -93.8(19)
C17 Zr1 C4 B1 -51.8(19)
C13 Zr1 C4 B1 120.5(19)
C18 Zr1 C4 B1 -61.6(19)
C12 Zr1 C4 B1 97.0(19)
C1 P1 C31 C32 15.0(5)
C41 P1 C31 C32 122.1(4)
C1 P1 C31 C36 -172.3(3)
C41 P1 C31 C36 -65.2(4)
C36 C31 C32 C33 1.0(7)
P1 C31 C32 C33 173.5(4)
C36 C31 C32 C37 -178.0(5)
P1 C31 C32 C37 -5.5(8)
C31 C32 C33 C34 0.4(8)
C37 C32 C33 C34 179.5(5)
C32 C33 C34 C35 -1.6(8)
C32 C33 C34 C38 179.7(5)
C33 C34 C35 C36 1.4(7)
C38 C34 C35 C36 -179.9(5)
C34 C35 C36 C31 0.0(7)
C34 C35 C36 C39 -177.3(4)
C32 C31 C36 C35 -1.2(6)
P1 C31 C36 C35 -174.8(3)
C32 C31 C36 C39 176.0(4)
P1 C31 C36 C39 2.4(5)
C1 P1 C41 C42 68.7(4)
C31 P1 C41 C42 -46.9(4)
C1 P1 C41 C46 -111.6(4)
C31 P1 C41 C46 132.8(3)
C46 C41 C42 C43 0.5(6)
P1 C41 C42 C43 -179.8(3)
C46 C41 C42 C47 -179.3(4)
P1 C41 C42 C47 0.4(6)
C41 C42 C43 C44 -2.0(7)
C47 C42 C43 C44 177.7(5)
C42 C43 C44 C45 2.1(8)
C42 C43 C44 C48 -177.8(5)
C43 C44 C45 C46 -0.6(8)
C48 C44 C45 C46 179.3(5)
C44 C45 C46 C41 -0.9(8)
C44 C45 C46 C49 179.3(5)
C42 C41 C46 C45 0.9(6)
P1 C41 C46 C45 -178.9(4)
C42 C41 C46 C49 -179.3(4)
P1 C41 C46 C49 1.0(6)
C2 B1 C51 C56 170.3(4)
C61 B1 C51 C56 49.4(5)
C4 B1 C51 C56 -70.8(5)
C2 B1 C51 C52 -18.2(6)
C61 B1 C51 C52 -139.1(4)
C4 B1 C51 C52 100.7(5)
C56 C51 C52 F52 178.6(4)
B1 C51 C52 F52 6.5(7)
C56 C51 C52 C53 -0.3(7)
B1 C51 C52 C53 -172.5(4)
F52 C52 C53 F53 0.4(7)
C51 C52 C53 F53 179.5(4)
F52 C52 C53 C54 -178.3(5)
C51 C52 C53 C54 0.7(8)
F53 C53 C54 F54 0.7(8)
C52 C53 C54 F54 179.5(4)
F53 C53 C54 C55 -179.5(5)
C52 C53 C54 C55 -0.7(9)
F54 C54 C55 F55 0.5(9)
C53 C54 C55 F55 -179.3(5)
F54 C54 C55 C56 -179.7(5)
C53 C54 C55 C56 0.5(9)
C52 C51 C56 F56 -179.5(4)
B1 C51 C56 F56 -7.0(6)
C52 C51 C56 C55 0.1(7)
B1 C51 C56 C55 172.6(4)
F55 C55 C56 F56 -0.8(7)
C54 C55 C56 F56 179.4(5)
F55 C55 C56 C51 179.7(5)
C54 C55 C56 C51 -0.1(8)
C2 B1 C61 C66 72.4(5)
C51 B1 C61 C66 -160.1(4)
C4 B1 C61 C66 -46.4(5)
C2 B1 C61 C62 -95.2(5)
C51 B1 C61 C62 32.4(6)
C4 B1 C61 C62 146.1(4)
C66 C61 C62 F62 -176.6(4)
B1 C61 C62 F62 -8.0(7)
C66 C61 C62 C63 -0.6(7)
B1 C61 C62 C63 168.0(4)
F62 C62 C63 F63 -0.7(6)
C61 C62 C63 F63 -176.9(4)
F62 C62 C63 C64 177.7(4)
C61 C62 C63 C64 1.6(7)
F63 C63 C64 F64 0.7(7)
C62 C63 C64 F64 -177.8(4)
F63 C63 C64 C65 177.2(4)
C62 C63 C64 C65 -1.3(7)
F64 C64 C65 F65 -3.3(7)
C63 C64 C65 F65 -179.8(4)
F64 C64 C65 C66 176.7(4)
C63 C64 C65 C66 0.2(7)
C62 C61 C66 F66 177.3(4)
B1 C61 C66 F66 8.4(6)
C62 C61 C66 C65 -0.6(7)
B1 C61 C66 C65 -169.5(4)
F65 C65 C66 F66 2.9(6)
C64 C65 C66 F66 -177.2(4)
F65 C65 C66 C61 -179.1(4)
C64 C65 C66 C61 0.8(7)
C76 C71 C72 C73 -1.5(9)
C77 C71 C72 C73 179.0(6)
C71 C72 C73 C74 0.6(11)
C72 C73 C74 C75 1.0(12)
C73 C74 C75 C76 -1.8(10)
C72 C71 C76 C75 0.6(9)
C77 C71 C76 C75 -179.8(6)
C74 C75 C76 C71 1.0(9)
